data_1507821
loop_
_publ_author_name
'Chinnagolla, Ravi Kiran'
'Pimparkar, Sandeep'
'Jeganmohan, Masilamani'

_publ_section_title
;
 Ruthenium-catalyzed highly regioselective cyclization of ketoximes with
 alkynes by C-H bond activation: a practical route to synthesize
 substituted isoquinolines.
;
_journal_issue 12
_journal_name_full 'Organic letters'
_journal_page_first 3032
_journal_page_last 3035
_journal_paper_doi 10.1021/ol301091z
_journal_volume 14
_journal_year 2012
_chemical_formula_sum 'C19 H23 Br Cl N O Ru'
_chemical_formula_weight 497.81
_chemical_name_systematic
; 
 ? 
;
_space_group_IT_number 14
_symmetry_cell_setting monoclinic
_symmetry_space_group_name_Hall '-P 2ybc'
_symmetry_space_group_name_H-M 'P 1 21/c 1'
_atom_sites_solution_hydrogens geom
_atom_sites_solution_primary direct
_atom_sites_solution_secondary difmap
_audit_creation_method SHELXL-97
_cell_angle_alpha 90.00
_cell_angle_beta 97.487(3)
_cell_angle_gamma 90.00
_cell_formula_units_Z 4
_cell_length_a 11.9632(13)
_cell_length_b 9.4235(10)
_cell_length_c 17.273(2)
_cell_measurement_temperature 200(2)
_cell_volume 1930.7(4)
_computing_structure_refinement 'SHELXL-97 (Sheldrick, 2008)'
_computing_structure_solution 'SHELXS-97 (Sheldrick, 2008)'
_diffrn_ambient_temperature 200(2)
_diffrn_measured_fraction_theta_full 0.999
_diffrn_measured_fraction_theta_max 0.999
_diffrn_radiation_monochromator graphite
_diffrn_radiation_source 'fine-focus sealed tube'
_diffrn_radiation_type MoK\a
_diffrn_radiation_wavelength 0.71073
_diffrn_reflns_av_R_equivalents 0.0682
_diffrn_reflns_av_sigmaI/netI 0.0623
_diffrn_reflns_limit_h_max 14
_diffrn_reflns_limit_h_min -12
_diffrn_reflns_limit_k_max 11
_diffrn_reflns_limit_k_min -11
_diffrn_reflns_limit_l_max 20
_diffrn_reflns_limit_l_min -12
_diffrn_reflns_number 14591
_diffrn_reflns_theta_full 25.00
_diffrn_reflns_theta_max 25.00
_diffrn_reflns_theta_min 1.72
_exptl_absorpt_coefficient_mu 3.025
_exptl_absorpt_correction_T_max 0.785
_exptl_absorpt_correction_T_min 0.565
_exptl_absorpt_correction_type multi-scan
_exptl_crystal_colour yellow
_exptl_crystal_density_diffrn 1.713
_exptl_crystal_density_method 'not measured'
_exptl_crystal_description plate
_exptl_crystal_F_000 992
_exptl_crystal_size_max 0.20
_exptl_crystal_size_mid 0.16
_exptl_crystal_size_min 0.08
_refine_diff_density_max 2.512
_refine_diff_density_min -1.038
_refine_diff_density_rms 0.169
_refine_ls_extinction_method none
_refine_ls_goodness_of_fit_ref 1.453
_refine_ls_hydrogen_treatment constr
_refine_ls_matrix_type full
_refine_ls_number_parameters 222
_refine_ls_number_reflns 3401
_refine_ls_number_restraints 36
_refine_ls_restrained_S_all 1.453
_refine_ls_R_factor_all 0.0912
_refine_ls_R_factor_gt 0.0611
_refine_ls_shift/su_max 0.083
_refine_ls_shift/su_mean 0.001
_refine_ls_structure_factor_coef Fsqd
_refine_ls_weighting_details 'calc w=1/[\s^2^(Fo^2^)+(0.0272P)^2^+6.1943P] where P=(Fo^2^+2Fc^2^)/3'
_refine_ls_weighting_scheme calc
_refine_ls_wR_factor_gt 0.1239
_refine_ls_wR_factor_ref 0.1336
_reflns_number_gt 2465
_reflns_number_total 3401
_reflns_threshold_expression >2sigma(I)
_cod_data_source_file ol301091z_si_002.cif
_cod_data_source_block trail2
_cod_depositor_comments
;
The following automatic conversions were performed:

'_refine_ls_hydrogen_treatment' value 'Constr' changed to 'constr'
according to /home/saulius/struct/CIF-dictionaries/cif_core.dic
dictionary named 'cif_core.dic' version 2.4.1 from 2010-06-29.

Automatic conversion script
Id: cif_fix_values 1891 2012-01-12 08:04:46Z andrius 

 Adding full bibliography for 1507821.cif.
;
_cod_original_sg_symbol_H-M p2(1)/c
_cod_database_code 1507821

loop_
_symmetry_equiv_pos_as_xyz
'x, y, z'
'-x, y+1/2, -z+1/2'
'-x, -y, -z'
'x, -y-1/2, z-1/2'

loop_
_atom_site_label
_atom_site_type_symbol
_atom_site_fract_x
_atom_site_fract_y
_atom_site_fract_z
_atom_site_U_iso_or_equiv
_atom_site_adp_type
_atom_site_occupancy
_atom_site_symmetry_multiplicity
_atom_site_calc_flag
_atom_site_refinement_flags
Br1 Br 0.75357(8) -0.17012(9) 0.29339(5) 0.0354(3) Uani 1 1 d .
C1 C 0.6856(6) -0.0556(7) 0.2077(4) 0.0212(17) Uani 1 1 d .
C2 C 0.5706(7) -0.0438(8) 0.1968(4) 0.0246(18) Uani 1 1 d .
H2 H 0.5267 -0.0926 0.2286 0.030 Uiso 1 1 calc R
C3 C 0.5212(6) 0.0431(8) 0.1369(4) 0.0236(17) Uani 1 1 d .
H3 H 0.4434 0.0541 0.1280 0.028 Uiso 1 1 calc R
C4 C 0.5904(6) 0.1138(7) 0.0902(4) 0.0204(17) Uani 1 1 d .
C5 C 0.7083(6) 0.1021(8) 0.1019(4) 0.0207(17) Uani 1 1 d .
C6 C 0.7543(6) 0.0122(8) 0.1612(4) 0.0224(17) Uani 1 1 d .
H6 H 0.8318 -0.0025 0.1697 0.027 Uiso 1 1 calc R
C7 C 0.5452(7) 0.2085(8) 0.0260(5) 0.0295(19) Uani 1 1 d .
C8 C 0.4247(7) 0.2431(9) 0.0038(6) 0.041(2) Uani 1 1 d .
H8A H 0.4073 0.3301 0.0285 0.061 Uiso 1 1 calc R
H8B H 0.3791 0.1679 0.0204 0.061 Uiso 1 1 calc R
H8C H 0.4095 0.2536 -0.0518 0.061 Uiso 1 1 calc R
C9 C 0.6268(13) 0.3240(15) -0.1375(9) 0.096(5) Uani 1 1 d U
H9A H 0.7049 0.2978 -0.1275 0.144 Uiso 1 1 calc R
H9B H 0.6183 0.4027 -0.1730 0.144 Uiso 1 1 calc R
H9C H 0.5836 0.2449 -0.1601 0.144 Uiso 1 1 calc R
C10 C 0.8255(8) 0.4444(10) 0.0513(6) 0.048(3) Uani 1 1 d .
H10 H 0.7641 0.5140 0.0466 0.058 Uiso 1 1 calc R
C11 C 0.8571(6) 0.3684(8) 0.1220(5) 0.0247(18) Uani 1 1 d .
C12 C 0.9371(6) 0.2568(9) 0.1191(5) 0.0291(19) Uani 1 1 d .
H12 H 0.9485 0.1906 0.1631 0.035 Uiso 1 1 calc R
C13 C 0.9800(8) 0.2195(11) 0.0510(6) 0.049(2) Uani 1 1 d U
H13 H 1.0219 0.1307 0.0479 0.059 Uiso 1 1 calc R
C14 C 0.9511(10) 0.3035(12) -0.0155(7) 0.064(3) Uani 1 1 d U
C15 C 0.8852(10) 0.4062(12) -0.0179(7) 0.064(3) Uani 1 1 d U
H15 H 0.8551 0.4443 -0.0692 0.076 Uiso 1 1 calc R
C16 C 1.0028(13) 0.2537(16) -0.0892(9) 0.111(5) Uani 1 1 d U
H16A H 0.9702 0.3073 -0.1337 0.167 Uiso 1 1 calc R
H16B H 0.9871 0.1547 -0.0980 0.167 Uiso 1 1 calc R
H16C H 1.0828 0.2684 -0.0811 0.167 Uiso 1 1 calc R
C17 C 0.8132(6) 0.3995(8) 0.1978(5) 0.0256(18) Uani 1 1 d .
H17 H 0.8071 0.3093 0.2252 0.031 Uiso 1 1 calc R
C18 C 0.6975(9) 0.4702(11) 0.1882(7) 0.064(3) Uani 1 1 d U
H18A H 0.7029 0.5630 0.1660 0.096 Uiso 1 1 calc R
H18B H 0.6714 0.4783 0.2382 0.096 Uiso 1 1 calc R
H18C H 0.6453 0.4137 0.1542 0.096 Uiso 1 1 calc R
C19 C 0.8995(6) 0.4928(8) 0.2484(5) 0.0292(19) Uani 1 1 d .
H19A H 0.9713 0.4456 0.2557 0.044 Uiso 1 1 calc R
H19B H 0.8744 0.5087 0.2982 0.044 Uiso 1 1 calc R
H19C H 0.9068 0.5821 0.2228 0.044 Uiso 1 1 calc R
Cl1 Cl 0.7828(2) 0.0194(3) -0.05527(13) 0.0560(8) Uani 1 1 d .
N1 N 0.6256(6) 0.2600(8) -0.0085(4) 0.043(2) Uani 1 1 d .
O1 O 0.5875(6) 0.3634(8) -0.0659(5) 0.083(3) Uani 1 1 d .
Ru1 Ru 0.79283(6) 0.22156(8) 0.03015(4) 0.0354(2) Uani 1 1 d .

loop_
_atom_site_aniso_label
_atom_site_aniso_U_11
_atom_site_aniso_U_22
_atom_site_aniso_U_33
_atom_site_aniso_U_23
_atom_site_aniso_U_13
_atom_site_aniso_U_12
Br1 0.0526(6) 0.0306(5) 0.0215(5) 0.0069(4) -0.0003(4) 0.0067(4)
C1 0.024(4) 0.019(4) 0.020(4) 0.001(3) -0.002(3) 0.002(3)
C2 0.029(5) 0.029(4) 0.017(4) 0.005(3) 0.008(4) -0.006(3)
C3 0.018(4) 0.031(4) 0.022(4) -0.010(3) 0.003(3) -0.003(3)
C4 0.024(4) 0.022(4) 0.014(4) -0.001(3) 0.000(3) -0.007(3)
C5 0.020(4) 0.024(4) 0.019(4) -0.004(3) 0.001(3) -0.008(3)
C6 0.021(4) 0.033(4) 0.014(4) -0.003(3) 0.002(3) -0.002(3)
C7 0.033(5) 0.023(4) 0.028(5) 0.007(4) -0.011(4) -0.010(4)
C8 0.033(5) 0.034(5) 0.048(6) 0.000(4) -0.022(4) 0.005(4)
C9 0.096(5) 0.096(5) 0.095(5) 0.0008(10) 0.0117(12) -0.0014(10)
C10 0.038(5) 0.042(5) 0.056(7) 0.018(5) -0.023(5) -0.033(4)
C11 0.016(4) 0.027(4) 0.029(5) 0.007(3) -0.006(4) -0.009(3)
C12 0.018(4) 0.043(5) 0.025(5) -0.010(4) 0.000(3) -0.009(4)
C13 0.049(3) 0.050(3) 0.049(3) -0.0014(10) 0.0069(11) -0.0015(10)
C14 0.064(3) 0.065(3) 0.064(3) -0.0013(10) 0.0091(11) -0.0026(10)
C15 0.064(3) 0.064(3) 0.063(3) 0.0013(10) 0.0073(11) -0.0031(10)
C16 0.111(5) 0.111(5) 0.111(5) -0.0005(10) 0.0151(12) -0.0013(10)
C17 0.016(4) 0.029(4) 0.033(5) -0.004(4) 0.005(4) -0.007(3)
C18 0.063(3) 0.064(3) 0.064(3) -0.0012(10) 0.0081(11) 0.0000(10)
C19 0.026(5) 0.040(5) 0.022(5) 0.009(4) 0.005(4) 0.003(4)
Cl1 0.0483(15) 0.098(2) 0.0239(12) -0.0244(12) 0.0152(11) -0.0489(14)
N1 0.049(5) 0.045(5) 0.028(4) 0.028(4) -0.022(4) -0.027(4)
O1 0.071(5) 0.078(5) 0.085(6) 0.060(5) -0.044(5) -0.050(4)
Ru1 0.0366(4) 0.0548(5) 0.0135(4) 0.0050(3) -0.0013(3) -0.0312(4)

loop_
_atom_type_symbol
_atom_type_description
_atom_type_scat_dispersion_real
_atom_type_scat_dispersion_imag
_atom_type_scat_source
C C 0.0033 0.0016 'International Tables Vol C Tables 4.2.6.8 and 6.1.1.4'
H H 0.0000 0.0000 'International Tables Vol C Tables 4.2.6.8 and 6.1.1.4'
N N 0.0061 0.0033 'International Tables Vol C Tables 4.2.6.8 and 6.1.1.4'
Cl Cl 0.1484 0.1585 'International Tables Vol C Tables 4.2.6.8 and 6.1.1.4'
Br Br -0.2901 2.4595 'International Tables Vol C Tables 4.2.6.8 and 6.1.1.4'
Ru Ru -1.2594 0.8363 'International Tables Vol C Tables 4.2.6.8 and 6.1.1.4'
O O 0.0106 0.0060 'International Tables Vol C Tables 4.2.6.8 and 6.1.1.4'

loop_
_geom_angle_atom_site_label_1
_geom_angle_atom_site_label_2
_geom_angle_atom_site_label_3
_geom_angle
C2 C1 C6 123.2(7)
C2 C1 Br1 117.9(5)
C6 C1 Br1 118.9(5)
C1 C2 C3 118.2(7)
C1 C2 H2 120.9
C3 C2 H2 120.9
C2 C3 C4 119.0(7)
C2 C3 H3 120.5
C4 C3 H3 120.5
C3 C4 C5 122.6(7)
C3 C4 C7 122.5(7)
C5 C4 C7 114.9(6)
C6 C5 C4 116.7(6)
C6 C5 Ru1 127.3(5)
C4 C5 Ru1 115.9(5)
C1 C6 C5 120.3(7)
C1 C6 H6 119.8
C5 C6 H6 119.8
N1 C7 C4 110.7(7)
N1 C7 C8 123.9(7)
C4 C7 C8 125.4(7)
C7 C8 H8A 109.5
C7 C8 H8B 109.5
H8A C8 H8B 109.5
C7 C8 H8C 109.5
H8A C8 H8C 109.5
H8B C8 H8C 109.5
O1 C9 H9A 109.5
O1 C9 H9B 109.5
H9A C9 H9B 109.5
O1 C9 H9C 109.5
H9A C9 H9C 109.5
H9B C9 H9C 109.5
C11 C10 C15 117.2(9)
C11 C10 Ru1 71.2(5)
C15 C10 Ru1 74.3(6)
C11 C10 H10 121.3
C15 C10 H10 121.3
Ru1 C10 H10 121.3
C10 C11 C12 116.4(8)
C10 C11 C17 124.4(8)
C12 C11 C17 119.2(7)
C10 C11 Ru1 70.4(5)
C12 C11 Ru1 71.3(4)
C17 C11 Ru1 129.1(5)
C13 C12 C11 122.7(8)
C13 C12 Ru1 73.2(5)
C11 C12 Ru1 70.4(4)
C13 C12 H12 117.9
C11 C12 H12 117.9
Ru1 C12 H12 117.9
C12 C13 C14 118.2(10)
C12 C13 Ru1 70.1(5)
C14 C13 Ru1 74.2(6)
C12 C13 H13 120.7
C14 C13 H13 120.7
Ru1 C13 H13 120.7
C15 C14 C13 123.6(12)
C15 C14 C16 121.6(12)
C13 C14 C16 114.7(11)
C15 C14 Ru1 74.0(8)
C13 C14 Ru1 69.6(6)
C16 C14 Ru1 128.0(9)
C14 C15 C10 121.3(11)
C14 C15 Ru1 74.3(8)
C10 C15 Ru1 65.9(5)
C14 C15 H15 118.1
C10 C15 H15 118.1
Ru1 C15 H15 118.1
C14 C16 H16A 109.5
C14 C16 H16B 109.5
H16A C16 H16B 109.5
C14 C16 H16C 109.5
H16A C16 H16C 109.5
H16B C16 H16C 109.5
C11 C17 C18 114.0(7)
C11 C17 C19 108.8(6)
C18 C17 C19 110.2(7)
C11 C17 H17 107.9
C18 C17 H17 107.9
C19 C17 H17 107.9
C17 C18 H18A 109.5
C17 C18 H18B 109.5
H18A C18 H18B 109.5
C17 C18 H18C 109.5
H18A C18 H18C 109.5
H18B C18 H18C 109.5
C17 C19 H19A 109.5
C17 C19 H19B 109.5
H19A C19 H19B 109.5
C17 C19 H19C 109.5
H19A C19 H19C 109.5
H19B C19 H19C 109.5
C7 N1 O1 112.9(7)
C7 N1 Ru1 122.4(5)
O1 N1 Ru1 123.8(5)
N1 O1 C9 108.3(10)
C5 Ru1 N1 75.9(3)
C5 Ru1 C10 121.9(3)
N1 Ru1 C10 91.7(3)
C5 Ru1 C11 93.7(3)
N1 Ru1 C11 111.2(3)
C10 Ru1 C11 38.4(3)
C5 Ru1 C12 93.8(3)
N1 Ru1 C12 148.0(3)
C10 Ru1 C12 67.9(3)
C11 Ru1 C12 38.3(3)
C5 Ru1 C13 117.8(3)
N1 Ru1 C13 166.3(3)
C10 Ru1 C13 79.9(4)
C11 Ru1 C13 68.5(3)
C12 Ru1 C13 36.8(3)
C5 Ru1 C15 161.4(4)
N1 Ru1 C15 104.2(3)
C10 Ru1 C15 39.8(4)
C11 Ru1 C15 68.7(4)
C12 Ru1 C15 76.3(4)
C13 Ru1 C15 62.5(4)
C5 Ru1 C14 153.9(4)
N1 Ru1 C14 130.2(4)
C10 Ru1 C14 65.7(4)
C11 Ru1 C14 78.8(4)
C12 Ru1 C14 64.9(4)
C13 Ru1 C14 36.2(4)
C15 Ru1 C14 31.7(4)
C5 Ru1 Cl1 86.9(2)
N1 Ru1 Cl1 88.4(2)
C10 Ru1 Cl1 150.3(3)
C11 Ru1 Cl1 160.0(2)
C12 Ru1 Cl1 121.7(2)
C13 Ru1 Cl1 93.5(3)
C15 Ru1 Cl1 111.7(3)
C14 Ru1 Cl1 91.9(3)

loop_
_geom_bond_atom_site_label_1
_geom_bond_atom_site_label_2
_geom_bond_distance
Br1 C1 1.924(7)
C1 C2 1.369(10)
C1 C6 1.378(10)
C2 C3 1.390(10)
C2 H2 0.9300
C3 C4 1.398(10)
C3 H3 0.9300
C4 C5 1.403(10)
C4 C7 1.470(10)
C5 C6 1.387(10)
C5 Ru1 2.038(7)
C6 H6 0.9300
C7 N1 1.290(10)
C7 C8 1.479(11)
C8 H8A 0.9600
C8 H8B 0.9600
C8 H8C 0.9600
C9 O1 1.429(15)
C9 H9A 0.9600
C9 H9B 0.9600
C9 H9C 0.9600
C10 C11 1.424(11)
C10 C15 1.514(15)
C10 Ru1 2.158(9)
C10 H10 0.9800
C11 C12 1.426(11)
C11 C17 1.502(11)
C11 Ru1 2.169(8)
C12 C13 1.389(12)
C12 Ru1 2.181(8)
C12 H12 0.9800
C13 C14 1.401(14)
C13 Ru1 2.221(10)
C13 H13 0.9800
C14 C15 1.246(14)
C14 C16 1.557(18)
C14 Ru1 2.279(12)
C15 Ru1 2.275(11)
C15 H15 0.9800
C16 H16A 0.9600
C16 H16B 0.9600
C16 H16C 0.9600
C17 C18 1.526(12)
C17 C19 1.539(10)
C17 H17 0.9800
C18 H18A 0.9600
C18 H18B 0.9600
C18 H18C 0.9600
C19 H19A 0.9600
C19 H19B 0.9600
C19 H19C 0.9600
Cl1 Ru1 2.403(2)
N1 O1 1.422(9)
N1 Ru1 2.057(7)

loop_
_geom_torsion_atom_site_label_1
_geom_torsion_atom_site_label_2
_geom_torsion_atom_site_label_3
_geom_torsion_atom_site_label_4
_geom_torsion
C6 C1 C2 C3 -1.4(11)
Br1 C1 C2 C3 177.6(5)
C1 C2 C3 C4 0.4(11)
C2 C3 C4 C5 -0.8(11)
C2 C3 C4 C7 -179.5(7)
C3 C4 C5 C6 2.0(11)
C7 C4 C5 C6 -179.2(7)
C3 C4 C5 Ru1 -177.3(5)
C7 C4 C5 Ru1 1.5(9)
C2 C1 C6 C5 2.7(11)
Br1 C1 C6 C5 -176.2(5)
C4 C5 C6 C1 -2.9(11)
Ru1 C5 C6 C1 176.3(5)
C3 C4 C7 N1 -179.6(7)
C5 C4 C7 N1 1.6(10)
C3 C4 C7 C8 1.2(12)
C5 C4 C7 C8 -177.6(7)
C15 C10 C11 C12 -4.1(11)
Ru1 C10 C11 C12 56.1(6)
C15 C10 C11 C17 175.2(7)
Ru1 C10 C11 C17 -124.6(7)
C15 C10 C11 Ru1 -60.2(7)
C10 C11 C12 C13 -2.1(11)
C17 C11 C12 C13 178.6(7)
Ru1 C11 C12 C13 53.6(7)
C10 C11 C12 Ru1 -55.7(6)
C17 C11 C12 Ru1 125.0(6)
C11 C12 C13 C14 6.0(13)
Ru1 C12 C13 C14 58.4(9)
C11 C12 C13 Ru1 -52.4(7)
C12 C13 C14 C15 -3.3(17)
Ru1 C13 C14 C15 53.0(12)
C12 C13 C14 C16 -179.9(10)
Ru1 C13 C14 C16 -123.6(10)
C12 C13 C14 Ru1 -56.3(8)
C13 C14 C15 C10 -3.1(18)
C16 C14 C15 C10 173.3(10)
Ru1 C14 C15 C10 48.1(9)
C13 C14 C15 Ru1 -51.2(11)
C16 C14 C15 Ru1 125.2(12)
C11 C10 C15 C14 6.9(15)
Ru1 C10 C15 C14 -51.7(11)
C11 C10 C15 Ru1 58.6(6)
C10 C11 C17 C18 25.8(11)
C12 C11 C17 C18 -154.9(7)
Ru1 C11 C17 C18 -66.1(9)
C10 C11 C17 C19 -97.5(8)
C12 C11 C17 C19 81.7(8)
Ru1 C11 C17 C19 170.6(5)
C4 C7 N1 O1 -174.0(7)
C8 C7 N1 O1 5.2(12)
C4 C7 N1 Ru1 -4.3(10)
C8 C7 N1 Ru1 174.9(6)
C7 N1 O1 C9 -127.3(9)
Ru1 N1 O1 C9 63.2(10)
C6 C5 Ru1 N1 178.1(7)
C4 C5 Ru1 N1 -2.7(5)
C6 C5 Ru1 C10 -98.8(7)
C4 C5 Ru1 C10 80.4(6)
C6 C5 Ru1 C11 -71.0(7)
C4 C5 Ru1 C11 108.2(6)
C6 C5 Ru1 C12 -32.6(7)
C4 C5 Ru1 C12 146.6(6)
C6 C5 Ru1 C13 -3.4(8)
C4 C5 Ru1 C13 175.8(5)
C6 C5 Ru1 C15 -89.4(13)
C4 C5 Ru1 C15 89.8(12)
C6 C5 Ru1 C14 0.9(12)
C4 C5 Ru1 C14 -179.9(7)
C6 C5 Ru1 Cl1 89.0(7)
C4 C5 Ru1 Cl1 -91.8(5)
C7 N1 Ru1 C5 4.1(7)
O1 N1 Ru1 C5 172.7(8)
C7 N1 Ru1 C10 -118.3(8)
O1 N1 Ru1 C10 50.2(8)
C7 N1 Ru1 C11 -84.4(7)
O1 N1 Ru1 C11 84.2(8)
C7 N1 Ru1 C12 -69.9(9)
O1 N1 Ru1 C12 98.7(9)
C7 N1 Ru1 C13 -170.5(12)
O1 N1 Ru1 C13 -1.9(19)
C7 N1 Ru1 C15 -156.6(7)
O1 N1 Ru1 C15 12.0(8)
C7 N1 Ru1 C14 -177.5(7)
O1 N1 Ru1 C14 -8.9(10)
C7 N1 Ru1 Cl1 91.4(7)
O1 N1 Ru1 Cl1 -100.1(7)
C11 C10 Ru1 C5 48.6(6)
C15 C10 Ru1 C5 175.3(5)
C11 C10 Ru1 N1 123.0(5)
C15 C10 Ru1 N1 -110.3(6)
C15 C10 Ru1 C11 126.7(8)
C11 C10 Ru1 C12 -31.7(5)
C15 C10 Ru1 C12 95.1(6)
C11 C10 Ru1 C13 -68.0(5)
C15 C10 Ru1 C13 58.8(6)
C11 C10 Ru1 C15 -126.7(8)
C11 C10 Ru1 C14 -103.0(6)
C15 C10 Ru1 C14 23.7(6)
C11 C10 Ru1 Cl1 -147.2(4)
C15 C10 Ru1 Cl1 -20.5(9)
C10 C11 Ru1 C5 -140.3(5)
C12 C11 Ru1 C5 91.4(5)
C17 C11 Ru1 C5 -21.4(7)
C10 C11 Ru1 N1 -64.1(6)
C12 C11 Ru1 N1 167.7(4)
C17 C11 Ru1 N1 54.9(7)
C12 C11 Ru1 C10 -128.3(7)
C17 C11 Ru1 C10 118.9(9)
C10 C11 Ru1 C12 128.3(7)
C17 C11 Ru1 C12 -112.8(8)
C10 C11 Ru1 C13 101.2(6)
C12 C11 Ru1 C13 -27.1(5)
C17 C11 Ru1 C13 -139.9(8)
C10 C11 Ru1 C15 33.4(6)
C12 C11 Ru1 C15 -94.8(5)
C17 C11 Ru1 C15 152.4(8)
C10 C11 Ru1 C14 64.9(6)
C12 C11 Ru1 C14 -63.4(5)
C17 C11 Ru1 C14 -176.2(8)
C10 C11 Ru1 Cl1 128.5(6)
C12 C11 Ru1 Cl1 0.2(9)
C17 C11 Ru1 Cl1 -112.6(8)
C13 C12 Ru1 C5 133.8(6)
C11 C12 Ru1 C5 -91.2(5)
C13 C12 Ru1 N1 -157.1(6)
C11 C12 Ru1 N1 -22.1(8)
C13 C12 Ru1 C10 -103.2(6)
C11 C12 Ru1 C10 31.8(5)
C13 C12 Ru1 C11 -135.0(8)
C11 C12 Ru1 C13 135.0(8)
C13 C12 Ru1 C15 -62.2(6)
C11 C12 Ru1 C15 72.8(5)
C13 C12 Ru1 C14 -30.6(6)
C11 C12 Ru1 C14 104.3(6)
C13 C12 Ru1 Cl1 45.1(6)
C11 C12 Ru1 Cl1 -179.9(4)
C12 C13 Ru1 C5 -54.5(6)
C14 C13 Ru1 C5 176.8(6)
C12 C13 Ru1 N1 119.6(14)
C14 C13 Ru1 N1 -9.1(18)
C12 C13 Ru1 C10 66.4(6)
C14 C13 Ru1 C10 -62.3(7)
C12 C13 Ru1 C11 28.1(5)
C14 C13 Ru1 C11 -100.6(7)
C14 C13 Ru1 C12 -128.7(9)
C12 C13 Ru1 C15 104.5(7)
C14 C13 Ru1 C15 -24.2(6)
C12 C13 Ru1 C14 128.7(9)
C12 C13 Ru1 Cl1 -142.8(5)
C14 C13 Ru1 Cl1 88.5(6)
C14 C15 Ru1 C5 123.3(11)
C10 C15 Ru1 C5 -12.5(14)
C14 C15 Ru1 N1 -148.9(8)
C10 C15 Ru1 N1 75.3(6)
C14 C15 Ru1 C10 135.9(11)
C14 C15 Ru1 C11 103.5(8)
C10 C15 Ru1 C11 -32.3(5)
C14 C15 Ru1 C12 64.1(8)
C10 C15 Ru1 C12 -71.8(6)
C14 C15 Ru1 C13 27.5(7)
C10 C15 Ru1 C13 -108.4(6)
C10 C15 Ru1 C14 -135.9(11)
C14 C15 Ru1 Cl1 -54.9(8)
C10 C15 Ru1 Cl1 169.2(5)
C15 C14 Ru1 C5 -142.6(8)
C13 C14 Ru1 C5 -6.4(12)
C16 C14 Ru1 C5 99.6(13)
C15 C14 Ru1 N1 41.0(10)
C13 C14 Ru1 N1 177.2(6)
C16 C14 Ru1 N1 -76.8(12)
C15 C14 Ru1 C10 -29.3(7)
C13 C14 Ru1 C10 106.9(7)
C16 C14 Ru1 C10 -147.1(12)
C15 C14 Ru1 C11 -67.4(8)
C13 C14 Ru1 C11 68.8(6)
C16 C14 Ru1 C11 174.8(12)
C15 C14 Ru1 C12 -105.1(8)
C13 C14 Ru1 C12 31.1(6)
C16 C14 Ru1 C12 137.0(12)
C15 C14 Ru1 C13 -136.2(11)
C16 C14 Ru1 C13 106.0(13)
C13 C14 Ru1 C15 136.2(11)
C16 C14 Ru1 C15 -117.8(15)
C15 C14 Ru1 Cl1 130.5(8)
C13 C14 Ru1 Cl1 -93.3(6)
C16 C14 Ru1 Cl1 12.7(11)
